data_2210659
loop_
_publ_author_name
'Hai-Feng Liu'
'Li-Na Huang'
'Min Ji'

_publ_section_title
;
 3\a,20-Bis(dimethylamino)-4,4,14-trimethyl-9,19-cyclo-5\a-pregnan-16-ol
;
_journal_coeditor_code HK2124
_journal_issue 10
_journal_name_full 'Acta Crystallographica Section E'
_journal_page_first o4517
_journal_page_last o4518
_journal_paper_doi 10.1107/S1600536806037251
_journal_volume 62
_journal_year 2006
_chemical_formula_iupac 'C28 H50 N2 O'
_chemical_formula_moiety 'C28 H50 N2 O'
_chemical_formula_sum 'C28 H50 N2 O'
_chemical_formula_weight 430.70
_chemical_melting_point 514.5(5)
_chemical_name_common 'Cyclovirobuxine A'
_chemical_name_systematic
;
3\a,20-Bis(dimethylamino)-4,4,14-trimethyl-9,19-cyclo-5\a-pregnan-16-ol
;
_space_group_IT_number 1
_symmetry_cell_setting triclinic
_symmetry_space_group_name_Hall 'P 1'
_symmetry_space_group_name_H-M 'P 1'
_atom_sites_solution_hydrogens geom
_atom_sites_solution_primary direct
_atom_sites_solution_secondary difmap
_audit_creation_method SHELXL-97
_cell_angle_alpha 77.993(9)
_cell_angle_beta 87.575(10)
_cell_angle_gamma 67.574(8)
_cell_formula_units_Z 1
_cell_length_a 6.245(3)
_cell_length_b 7.106(4)
_cell_length_c 15.858(8)
_cell_measurement_reflns_used 514
_cell_measurement_temperature 294(2)
_cell_measurement_theta_max 18.942
_cell_measurement_theta_min 2.629
_cell_volume 635.7(6)
_computing_cell_refinement SMART
_computing_data_collection 'SMART (Bruker, 2000)'
_computing_data_reduction 'SAINT (Bruker, 2000)'
_computing_molecular_graphics 'SHELXTL (Bruker, 2000)'
_computing_publication_material SHELXTL
_computing_structure_refinement 'SHELXL97 (Sheldrick, 1997)'
_computing_structure_solution 'SHELXS97 (Sheldrick, 1997)'
_diffrn_ambient_temperature 294(2)
_diffrn_measured_fraction_theta_full 0.989
_diffrn_measured_fraction_theta_max 0.989
_diffrn_measurement_device_type 'Bruker SMART CCD area-detector'
_diffrn_measurement_method '\f and \w'
_diffrn_radiation_monochromator graphite
_diffrn_radiation_source 'fine-focus sealed tube'
_diffrn_radiation_type MoK\a
_diffrn_radiation_wavelength 0.71073
_diffrn_reflns_av_R_equivalents 0.0422
_diffrn_reflns_av_sigmaI/netI 0.1062
_diffrn_reflns_limit_h_max 7
_diffrn_reflns_limit_h_min -7
_diffrn_reflns_limit_k_max 8
_diffrn_reflns_limit_k_min -7
_diffrn_reflns_limit_l_max 18
_diffrn_reflns_limit_l_min -9
_diffrn_reflns_number 3380
_diffrn_reflns_theta_full 25.01
_diffrn_reflns_theta_max 25.01
_diffrn_reflns_theta_min 2.63
_exptl_absorpt_coefficient_mu 0.067
_exptl_absorpt_correction_T_max 0.9933
_exptl_absorpt_correction_T_min 0.9705
_exptl_absorpt_correction_type multi-scan
_exptl_absorpt_process_details '(SABABS; Sheldrick, 1996)'
_exptl_crystal_colour colorless
_exptl_crystal_density_diffrn 1.125
_exptl_crystal_density_method 'not measured'
_exptl_crystal_description plate
_exptl_crystal_F_000 240
_exptl_crystal_size_max 0.45
_exptl_crystal_size_mid 0.38
_exptl_crystal_size_min 0.10
_refine_diff_density_max 0.160
_refine_diff_density_min -0.162
_refine_ls_extinction_method none
_refine_ls_goodness_of_fit_ref 0.996
_refine_ls_hydrogen_treatment constr
_refine_ls_matrix_type full
_refine_ls_number_parameters 280
_refine_ls_number_reflns 2224
_refine_ls_number_restraints 3
_refine_ls_restrained_S_all 0.996
_refine_ls_R_factor_all 0.1363
_refine_ls_R_factor_gt 0.0537
_refine_ls_shift/su_max 0.000
_refine_ls_shift/su_mean 0.000
_refine_ls_structure_factor_coef Fsqd
_refine_ls_weighting_details 'calc w=1/[\s^2^(Fo^2^)+(0.0225P)^2^] where P=(Fo^2^+2Fc^2^)/3'
_refine_ls_weighting_scheme calc
_refine_ls_wR_factor_gt 0.0782
_refine_ls_wR_factor_ref 0.0954
_reflns_number_gt 1002
_reflns_number_total 2224
_reflns_threshold_expression I>2\s(I)
_cod_data_source_file hk2124.cif
_cod_data_source_block I
_cod_depositor_comments
;
The following automatic conversions were performed:

'_chemical_melting_point' value '514-515' was changed to '514.5(5)' -
the average value was taken and precision was estimated.

Automatic conversion script
Id: cif_fix_values 1646 2011-03-28 12:23:43Z adriana 

The following automatic conversions were performed:

'_chemical_melting_point' value '514-515' was changed to '514.5(5)' -
the average value was taken and precision was estimated.

Automatic conversion script
Id: cif_fix_values 1715 2011-07-08 13:25:40Z adriana 
;
_cod_database_code 2210659
_cod_database_fobs_code 2210659

loop_
_symmetry_equiv_pos_as_xyz
'x, y, z'

loop_
_atom_site_type_symbol
_atom_site_label
_atom_site_fract_x
_atom_site_fract_y
_atom_site_fract_z
_atom_site_U_iso_or_equiv
_atom_site_adp_type
_atom_site_calc_flag
_atom_site_refinement_flags
_atom_site_occupancy
N N1 0.8098(9) 0.2534(8) 0.9081(3) 0.0663(16) Uani d . 1
N N2 0.3152(9) 0.6844(8) 0.1053(3) 0.0659(15) Uani d . 1
O O1 0.5083(7) 0.2560(6) 0.1959(3) 0.0852(15) Uani d . 1
H H1 0.4539 0.3307 0.1489 0.128 Uiso calc R 1
C C1 0.7162(9) 0.2899(8) 0.8199(4) 0.0528(17) Uani d . 1
H H1C 0.5858 0.2442 0.8271 0.063 Uiso calc R 1
C C2 0.8885(10) 0.1462(8) 0.7640(4) 0.0543(17) Uani d . 1
C C3 0.7672(9) 0.1855(8) 0.6756(4) 0.0448(15) Uani d . 1
H H3 0.6357 0.1428 0.6889 0.054 Uiso calc R 1
C C4 0.9107(10) 0.0479(8) 0.6147(4) 0.0581(18) Uani d . 1
H H4A 1.0468 0.0799 0.5991 0.070 Uiso calc R 1
H H4B 0.9621 -0.0973 0.6436 0.070 Uiso calc R 1
C C5 0.7675(10) 0.0846(8) 0.5351(4) 0.0568(18) Uani d . 1
H H5A 0.6237 0.0674 0.5517 0.068 Uiso calc R 1
H H5B 0.8505 -0.0188 0.5016 0.068 Uiso calc R 1
C C6 0.7123(10) 0.2996(8) 0.4796(4) 0.0491(16) Uani d . 1
H H6 0.8618 0.3040 0.4601 0.059 Uiso calc R 1
C C7 0.5654(9) 0.3453(8) 0.3973(3) 0.0419(16) Uani d . 1
C C8 0.7019(10) 0.2205(8) 0.3303(4) 0.0562(17) Uani d . 1
H H8A 0.8660 0.1916 0.3360 0.067 Uiso calc R 1
H H8B 0.6809 0.0898 0.3373 0.067 Uiso calc R 1
C C9 0.5988(10) 0.3624(9) 0.2425(4) 0.0593(18) Uani d . 1
H H9 0.7213 0.3950 0.2098 0.071 Uiso calc R 1
C C10 0.4139(9) 0.5635(8) 0.2607(4) 0.0478(16) Uani d . 1
H H10 0.2689 0.5402 0.2694 0.057 Uiso calc R 1
C C11 0.4977(9) 0.5743(8) 0.3494(4) 0.0443(16) Uani d . 1
C C12 0.3214(9) 0.7124(8) 0.4028(4) 0.0549(17) Uani d . 1
H H12A 0.1714 0.7069 0.3939 0.066 Uiso calc R 1
H H12B 0.3073 0.8552 0.3819 0.066 Uiso calc R 1
C C13 0.3840(9) 0.6510(8) 0.4995(4) 0.0558(17) Uani d . 1
H H13A 0.2594 0.6176 0.5287 0.067 Uiso calc R 1
H H13B 0.3843 0.7733 0.5174 0.067 Uiso calc R 1
C C14 0.6122(10) 0.4710(8) 0.5335(4) 0.0484(17) Uani d . 1
C C15 0.6597(9) 0.4107(9) 0.6303(4) 0.0435(15) Uani d . 1
C C16 0.4917(9) 0.5411(8) 0.6872(4) 0.0545(17) Uani d . 1
H H16A 0.4323 0.6863 0.6579 0.065 Uiso calc R 1
H H16B 0.3617 0.4977 0.6979 0.065 Uiso calc R 1
C C17 0.6109(10) 0.5171(8) 0.7720(4) 0.0628(19) Uani d . 1
H H17A 0.4996 0.5983 0.8081 0.075 Uiso calc R 1
H H17B 0.7325 0.5716 0.7612 0.075 Uiso calc R 1
C C18 0.7964(10) 0.5194(8) 0.5739(4) 0.0567(17) Uani d . 1
H H18A 0.9575 0.4380 0.5655 0.068 Uiso calc R 1
H H18B 0.7629 0.6634 0.5757 0.068 Uiso calc R 1
C C19 0.6360(12) 0.2449(11) 0.9717(4) 0.102(3) Uani d . 1
H H19A 0.7012 0.2209 1.0285 0.154 Uiso calc R 1
H H19B 0.5881 0.1337 0.9676 0.154 Uiso calc R 1
H H19C 0.5044 0.3744 0.9607 0.154 Uiso calc R 1
C C20 0.9075(11) 0.4010(10) 0.9226(4) 0.097(2) Uani d . 1
H H20A 0.9639 0.3656 0.9815 0.145 Uiso calc R 1
H H20B 0.7899 0.5389 0.9109 0.145 Uiso calc R 1
H H20C 1.0331 0.3956 0.8848 0.145 Uiso calc R 1
C C21 0.9399(11) -0.0790(9) 0.8126(4) 0.076(2) Uani d . 1
H H21A 1.0474 -0.1741 0.7812 0.115 Uiso calc R 1
H H21B 0.7985 -0.1034 0.8179 0.115 Uiso calc R 1
H H21C 1.0059 -0.0998 0.8690 0.115 Uiso calc R 1
C C22 1.1168(9) 0.1819(10) 0.7554(4) 0.078(2) Uani d . 1
H H22A 1.0863 0.3228 0.7262 0.117 Uiso calc R 1
H H22B 1.2217 0.0880 0.7230 0.117 Uiso calc R 1
H H22C 1.1849 0.1574 0.8118 0.117 Uiso calc R 1
C C23 0.3526(9) 0.2877(8) 0.4191(4) 0.0618(18) Uani d . 1
H H23A 0.2637 0.3640 0.4605 0.093 Uiso calc R 1
H H23B 0.4030 0.1412 0.4427 0.093 Uiso calc R 1
H H23C 0.2584 0.3221 0.3675 0.093 Uiso calc R 1
C C24 0.7069(9) 0.6384(8) 0.3386(4) 0.0587(17) Uani d . 1
H H24A 0.8192 0.5534 0.3049 0.088 Uiso calc R 1
H H24B 0.7754 0.6200 0.3943 0.088 Uiso calc R 1
H H24C 0.6574 0.7819 0.3098 0.088 Uiso calc R 1
C C25 0.3699(10) 0.7467(9) 0.1831(4) 0.0607(18) Uani d . 1
H H25 0.5170 0.7658 0.1733 0.073 Uiso calc R 1
C C26 0.1912(9) 0.9531(8) 0.1986(4) 0.075(2) Uani d . 1
H H26A 0.1742 1.0604 0.1483 0.112 Uiso calc R 1
H H26B 0.2423 0.9886 0.2472 0.112 Uiso calc R 1
H H26C 0.0448 0.9400 0.2101 0.112 Uiso calc R 1
C C27 0.3656(13) 0.8050(10) 0.0265(4) 0.097(3) Uani d . 1
H H27A 0.5220 0.7967 0.0305 0.146 Uiso calc R 1
H H27B 0.2605 0.9476 0.0189 0.146 Uiso calc R 1
H H27C 0.3475 0.7499 -0.0220 0.146 Uiso calc R 1
C C28 0.0785(12) 0.6953(11) 0.0997(4) 0.089(2) Uani d . 1
H H28A 0.0461 0.6162 0.1519 0.133 Uiso calc R 1
H H28B 0.0608 0.6390 0.0516 0.133 Uiso calc R 1
H H28C -0.0274 0.8377 0.0919 0.133 Uiso calc R 1

loop_
_atom_site_aniso_label
_atom_site_aniso_U_11
_atom_site_aniso_U_22
_atom_site_aniso_U_33
_atom_site_aniso_U_12
_atom_site_aniso_U_13
_atom_site_aniso_U_23
N1 0.081(4) 0.060(4) 0.051(4) -0.019(3) -0.008(3) -0.009(3)
N2 0.076(4) 0.067(4) 0.056(4) -0.028(3) -0.009(3) -0.010(3)
O1 0.113(4) 0.063(3) 0.081(3) -0.024(3) -0.016(3) -0.034(2)
C1 0.052(4) 0.041(4) 0.068(5) -0.020(3) 0.004(4) -0.013(4)
C2 0.045(4) 0.037(4) 0.078(5) -0.010(3) -0.006(4) -0.015(4)
C3 0.033(3) 0.035(4) 0.062(4) -0.010(3) 0.001(3) -0.009(3)
C4 0.056(4) 0.031(4) 0.075(5) -0.006(3) 0.003(4) -0.006(3)
C5 0.061(4) 0.035(4) 0.066(5) -0.005(3) -0.001(4) -0.019(3)
C6 0.050(4) 0.033(4) 0.064(5) -0.013(3) 0.013(3) -0.019(3)
C7 0.041(4) 0.032(4) 0.056(5) -0.013(3) 0.004(3) -0.019(3)
C8 0.064(4) 0.039(4) 0.067(4) -0.016(3) 0.008(4) -0.022(3)
C9 0.065(5) 0.050(4) 0.071(5) -0.027(4) 0.015(4) -0.021(4)
C10 0.038(4) 0.040(4) 0.070(5) -0.014(3) 0.006(3) -0.023(3)
C11 0.040(4) 0.039(4) 0.055(5) -0.014(3) 0.004(3) -0.015(3)
C12 0.055(4) 0.046(4) 0.062(5) -0.013(3) 0.000(4) -0.020(3)
C13 0.057(4) 0.041(4) 0.061(5) -0.006(4) 0.006(3) -0.017(3)
C14 0.046(4) 0.028(3) 0.067(5) -0.008(3) 0.001(4) -0.013(3)
C15 0.036(3) 0.040(4) 0.052(4) -0.009(3) 0.009(3) -0.013(3)
C16 0.051(4) 0.041(4) 0.060(5) -0.006(3) 0.001(4) -0.010(3)
C17 0.066(5) 0.042(4) 0.065(5) -0.002(4) -0.001(4) -0.014(4)
C18 0.058(4) 0.041(4) 0.078(5) -0.025(3) 0.015(3) -0.018(3)
C19 0.129(7) 0.099(6) 0.065(6) -0.037(6) 0.022(5) -0.004(5)
C20 0.119(7) 0.092(6) 0.087(6) -0.038(5) -0.026(5) -0.031(4)
C21 0.089(5) 0.041(4) 0.085(6) -0.010(4) -0.005(4) -0.010(4)
C22 0.049(4) 0.083(5) 0.103(6) -0.021(4) -0.001(4) -0.030(4)
C23 0.061(4) 0.050(4) 0.078(5) -0.027(3) 0.011(3) -0.012(3)
C24 0.054(4) 0.048(4) 0.078(5) -0.025(3) 0.001(3) -0.010(3)
C25 0.060(4) 0.053(4) 0.067(5) -0.019(4) -0.007(4) -0.012(4)
C26 0.075(5) 0.062(5) 0.073(5) -0.007(4) -0.001(4) -0.018(4)
C27 0.127(7) 0.080(6) 0.068(5) -0.027(5) 0.011(5) -0.008(4)
C28 0.094(6) 0.098(6) 0.087(6) -0.046(5) -0.019(5) -0.022(4)

loop_
_atom_type_symbol
_atom_type_description
_atom_type_scat_dispersion_real
_atom_type_scat_dispersion_imag
_atom_type_scat_source
C C 0.0033 0.0000 'International Tables Vol C Tables 4.2.6.8 and 6.1.1.4'
H H 0.0000 0.0000 'International Tables Vol C Tables 4.2.6.8 and 6.1.1.4'
N N 0.0061 0.0000 'International Tables Vol C Tables 4.2.6.8 and 6.1.1.4'
O O 0.0106 0.0000 'International Tables Vol C Tables 4.2.6.8 and 6.1.1.4'

loop_
_geom_angle_atom_site_label_1
_geom_angle_atom_site_label_2
_geom_angle_atom_site_label_3
_geom_angle
_geom_angle_publ_flag
C20 N1 C19 109.5(6) y
C20 N1 C1 115.2(5) y
C19 N1 C1 111.1(5) y
C28 N2 C27 109.9(5) y
C28 N2 C25 114.2(5) y
C27 N2 C25 111.3(5) y
C9 O1 H1 109.5 ?
N1 C1 C17 116.0(5) y
N1 C1 C2 112.7(5) y
C17 C1 C2 112.4(5) ?
N1 C1 H1C 104.8 ?
C17 C1 H1C 104.8 ?
C2 C1 H1C 104.8 ?
C22 C2 C21 108.8(5) ?
C22 C2 C3 112.4(5) ?
C21 C2 C3 109.9(5) ?
C22 C2 C1 111.1(5) ?
C21 C2 C1 106.1(5) ?
C3 C2 C1 108.4(5) ?
C15 C3 C4 111.6(5) ?
C15 C3 C2 115.0(5) ?
C4 C3 C2 114.7(4) ?
C15 C3 H3 104.7 ?
C4 C3 H3 104.7 ?
C2 C3 H3 104.7 ?
C5 C4 C3 109.9(5) ?
C5 C4 H4A 109.7 ?
C3 C4 H4A 109.7 ?
C5 C4 H4B 109.7 ?
C3 C4 H4B 109.7 ?
H4A C4 H4B 108.2 ?
C4 C5 C6 112.4(5) ?
C4 C5 H5A 109.1 ?
C6 C5 H5A 109.1 ?
C4 C5 H5B 109.1 ?
C6 C5 H5B 109.1 ?
H5A C5 H5B 107.8 ?
C5 C6 C7 114.5(5) ?
C5 C6 C14 111.4(5) ?
C7 C6 C14 112.8(4) ?
C5 C6 H6 105.8 ?
C7 C6 H6 105.8 ?
C14 C6 H6 105.8 ?
C6 C7 C23 110.1(4) ?
C6 C7 C8 112.3(4) ?
C23 C7 C8 107.7(5) ?
C6 C7 C11 110.9(4) ?
C23 C7 C11 112.4(4) ?
C8 C7 C11 103.4(4) ?
C9 C8 C7 104.5(4) ?
C9 C8 H8A 110.8 ?
C7 C8 H8A 110.8 ?
C9 C8 H8B 110.8 ?
C7 C8 H8B 110.8 ?
H8A C8 H8B 108.9 ?
O1 C9 C10 113.0(5) y
O1 C9 C8 109.0(5) y
C10 C9 C8 107.2(5) ?
O1 C9 H9 109.2 ?
C10 C9 H9 109.2 ?
C8 C9 H9 109.2 ?
C9 C10 C25 111.7(5) ?
C9 C10 C11 102.7(4) ?
C25 C10 C11 120.3(4) ?
C9 C10 H10 107.1 ?
C25 C10 H10 107.1 ?
C11 C10 H10 107.1 ?
C12 C11 C24 108.4(5) ?
C12 C11 C7 108.0(5) ?
C24 C11 C7 112.0(4) ?
C12 C11 C10 117.9(4) ?
C24 C11 C10 110.0(5) ?
C7 C11 C10 100.3(4) ?
C11 C12 C13 113.9(4) ?
C11 C12 H12A 108.8 ?
C13 C12 H12A 108.8 ?
C11 C12 H12B 108.8 ?
C13 C12 H12B 108.8 ?
H12A C12 H12B 107.7 ?
C12 C13 C14 119.7(5) ?
C12 C13 H13A 107.4 ?
C14 C13 H13A 107.4 ?
C12 C13 H13B 107.4 ?
C14 C13 H13B 107.4 ?
H13A C13 H13B 106.9 ?
C15 C14 C18 59.6(4) ?
C15 C14 C13 117.3(5) ?
C18 C14 C13 118.3(5) ?
C15 C14 C6 118.6(4) ?
C18 C14 C6 113.7(5) ?
C13 C14 C6 116.8(5) ?
C3 C15 C18 122.3(5) ?
C3 C15 C14 121.0(5) ?
C18 C15 C14 60.3(4) ?
C3 C15 C16 111.3(5) ?
C18 C15 C16 114.5(5) ?
C14 C15 C16 118.9(5) ?
C17 C16 C15 110.5(5) ?
C17 C16 H16A 109.6 ?
C15 C16 H16A 109.6 ?
C17 C16 H16B 109.6 ?
C15 C16 H16B 109.6 ?
H16A C16 H16B 108.1 ?
C16 C17 C1 112.0(5) ?
C16 C17 H17A 109.2 ?
C1 C17 H17A 109.2 ?
C16 C17 H17B 109.2 ?
C1 C17 H17B 109.2 ?
H17A C17 H17B 107.9 ?
C15 C18 C14 60.1(4) ?
C15 C18 H18A 117.8 ?
C14 C18 H18A 117.8 ?
C15 C18 H18B 117.8 ?
C14 C18 H18B 117.8 ?
H18A C18 H18B 114.9 ?
N1 C19 H19A 109.5 ?
N1 C19 H19B 109.5 ?
H19A C19 H19B 109.5 ?
N1 C19 H19C 109.5 ?
H19A C19 H19C 109.5 ?
H19B C19 H19C 109.5 ?
N1 C20 H20A 109.5 ?
N1 C20 H20B 109.5 ?
H20A C20 H20B 109.5 ?
N1 C20 H20C 109.5 ?
H20A C20 H20C 109.5 ?
H20B C20 H20C 109.5 ?
C2 C21 H21A 109.5 ?
C2 C21 H21B 109.5 ?
H21A C21 H21B 109.5 ?
C2 C21 H21C 109.5 ?
H21A C21 H21C 109.5 ?
H21B C21 H21C 109.5 ?
C2 C22 H22A 109.5 ?
C2 C22 H22B 109.5 ?
H22A C22 H22B 109.5 ?
C2 C22 H22C 109.5 ?
H22A C22 H22C 109.5 ?
H22B C22 H22C 109.5 ?
C7 C23 H23A 109.5 ?
C7 C23 H23B 109.5 ?
H23A C23 H23B 109.5 ?
C7 C23 H23C 109.5 ?
H23A C23 H23C 109.5 ?
H23B C23 H23C 109.5 ?
C11 C24 H24A 109.5 ?
C11 C24 H24B 109.5 ?
H24A C24 H24B 109.5 ?
C11 C24 H24C 109.5 ?
H24A C24 H24C 109.5 ?
H24B C24 H24C 109.5 ?
N2 C25 C26 113.8(5) ?
N2 C25 C10 108.4(5) ?
C26 C25 C10 113.9(5) ?
N2 C25 H25 106.8 ?
C26 C25 H25 106.8 ?
C10 C25 H25 106.8 ?
C25 C26 H26A 109.5 ?
C25 C26 H26B 109.5 ?
H26A C26 H26B 109.5 ?
C25 C26 H26C 109.5 ?
H26A C26 H26C 109.5 ?
H26B C26 H26C 109.5 ?
N2 C27 H27A 109.5 ?
N2 C27 H27B 109.5 ?
H27A C27 H27B 109.5 ?
N2 C27 H27C 109.5 ?
H27A C27 H27C 109.5 ?
H27B C27 H27C 109.5 ?
N2 C28 H28A 109.5 ?
N2 C28 H28B 109.5 ?
H28A C28 H28B 109.5 ?
N2 C28 H28C 109.5 ?
H28A C28 H28C 109.5 ?
H28B C28 H28C 109.5 ?

loop_
_geom_bond_atom_site_label_1
_geom_bond_atom_site_label_2
_geom_bond_distance
_geom_bond_publ_flag
N1 C20 1.457(7) y
N1 C19 1.459(7) y
N1 C1 1.473(7) y
N2 C28 1.456(7) y
N2 C27 1.457(7) y
N2 C25 1.488(7) y
O1 C9 1.425(6) y
O1 H1 0.8200 ?
C1 C17 1.529(7) ?
C1 C2 1.563(7) ?
C1 H1C 0.9800 ?
C2 C22 1.537(7) ?
C2 C21 1.541(7) ?
C2 C3 1.543(7) ?
C3 C15 1.506(6) ?
C3 C4 1.531(7) ?
C3 H3 0.9800 ?
C4 C5 1.497(7) ?
C4 H4A 0.9700 ?
C4 H4B 0.9700 ?
C5 C6 1.514(7) ?
C5 H5A 0.9700 ?
C5 H5B 0.9700 ?
C6 C7 1.532(6) ?
C6 C14 1.553(7) ?
C6 H6 0.9800 ?
C7 C23 1.539(7) ?
C7 C8 1.543(7) ?
C7 C11 1.547(7) ?
C8 C9 1.538(7) ?
C8 H8A 0.9700 ?
C8 H8B 0.9700 ?
C9 C10 1.530(7) ?
C9 H9 0.9800 ?
C10 C25 1.540(7) ?
C10 C11 1.549(7) ?
C10 H10 0.9800 ?
C11 C12 1.528(7) ?
C11 C24 1.531(7) ?
C12 C13 1.528(7) ?
C12 H12A 0.9700 ?
C12 H12B 0.9700 ?
C13 C14 1.531(6) ?
C13 H13A 0.9700 ?
C13 H13B 0.9700 ?
C14 C15 1.515(7) ?
C14 C18 1.519(7) ?
C15 C18 1.509(7) ?
C15 C16 1.517(7) ?
C16 C17 1.511(7) ?
C16 H16A 0.9700 ?
C16 H16B 0.9700 ?
C17 H17A 0.9700 ?
C17 H17B 0.9700 ?
C18 H18A 0.9700 ?
C18 H18B 0.9700 ?
C19 H19A 0.9600 ?
C19 H19B 0.9600 ?
C19 H19C 0.9600 ?
C20 H20A 0.9600 ?
C20 H20B 0.9600 ?
C20 H20C 0.9600 ?
C21 H21A 0.9600 ?
C21 H21B 0.9600 ?
C21 H21C 0.9600 ?
C22 H22A 0.9600 ?
C22 H22B 0.9600 ?
C22 H22C 0.9600 ?
C23 H23A 0.9600 ?
C23 H23B 0.9600 ?
C23 H23C 0.9600 ?
C24 H24A 0.9600 ?
C24 H24B 0.9600 ?
C24 H24C 0.9600 ?
C25 C26 1.528(7) ?
C25 H25 0.9800 ?
C26 H26A 0.9600 ?
C26 H26B 0.9600 ?
C26 H26C 0.9600 ?
C27 H27A 0.9600 ?
C27 H27B 0.9600 ?
C27 H27C 0.9600 ?
C28 H28A 0.9600 ?
C28 H28B 0.9600 ?
C28 H28C 0.9600 ?

loop_
_geom_torsion_atom_site_label_1
_geom_torsion_atom_site_label_2
_geom_torsion_atom_site_label_3
_geom_torsion_atom_site_label_4
_geom_torsion
C20 N1 C1 C17 -32.3(8)
C19 N1 C1 C17 92.9(6)
C20 N1 C1 C2 99.2(6)
C19 N1 C1 C2 -135.5(5)
N1 C1 C2 C22 -60.1(6)
C17 C1 C2 C22 73.2(6)
N1 C1 C2 C21 58.0(6)
C17 C1 C2 C21 -168.7(5)
N1 C1 C2 C3 175.9(4)
C17 C1 C2 C3 -50.7(6)
C22 C2 C3 C15 -71.9(6)
C21 C2 C3 C15 166.9(5)
C1 C2 C3 C15 51.3(6)
C22 C2 C3 C4 59.6(6)
C21 C2 C3 C4 -61.7(6)
C1 C2 C3 C4 -177.2(5)
C15 C3 C4 C5 -52.6(6)
C2 C3 C4 C5 174.3(5)
C3 C4 C5 C6 68.2(6)
C4 C5 C6 C7 -179.8(4)
C4 C5 C6 C14 -50.3(7)
C5 C6 C7 C23 49.5(6)
C14 C6 C7 C23 -79.4(6)
C5 C6 C7 C8 -70.5(6)
C14 C6 C7 C8 160.7(5)
C5 C6 C7 C11 174.5(5)
C14 C6 C7 C11 45.7(6)
C6 C7 C8 C9 -148.5(4)
C23 C7 C8 C9 90.2(5)
C11 C7 C8 C9 -28.9(6)
C7 C8 C9 O1 -121.2(5)
C7 C8 C9 C10 1.4(6)
O1 C9 C10 C25 -83.1(6)
C8 C9 C10 C25 156.7(5)
O1 C9 C10 C11 146.6(5)
C8 C9 C10 C11 26.5(6)
C6 C7 C11 C12 -70.5(5)
C23 C7 C11 C12 53.2(6)
C8 C7 C11 C12 169.0(5)
C6 C7 C11 C24 48.8(6)
C23 C7 C11 C24 172.5(5)
C8 C7 C11 C24 -71.7(6)
C6 C7 C11 C10 165.4(4)
C23 C7 C11 C10 -70.9(5)
C8 C7 C11 C10 45.0(5)
C9 C10 C11 C12 -160.5(5)
C25 C10 C11 C12 74.7(7)
C9 C10 C11 C24 74.6(5)
C25 C10 C11 C24 -50.2(6)
C9 C10 C11 C7 -43.6(5)
C25 C10 C11 C7 -168.4(5)
C24 C11 C12 C13 -77.5(6)
C7 C11 C12 C13 44.1(6)
C10 C11 C12 C13 156.8(5)
C11 C12 C13 C14 2.6(7)
C12 C13 C14 C15 -177.2(5)
C12 C13 C14 C18 114.4(6)
C12 C13 C14 C6 -27.3(7)
C5 C6 C14 C15 21.2(7)
C7 C6 C14 C15 151.6(5)
C5 C6 C14 C18 88.3(6)
C7 C6 C14 C18 -141.3(5)
C5 C6 C14 C13 -128.3(5)
C7 C6 C14 C13 2.1(7)
C4 C3 C15 C18 -47.3(7)
C2 C3 C15 C18 85.7(7)
C4 C3 C15 C14 25.1(7)
C2 C3 C15 C14 158.0(5)
C4 C3 C15 C16 172.1(5)
C2 C3 C15 C16 -55.0(6)
C18 C14 C15 C3 -112.1(6)
C13 C14 C15 C3 139.5(5)
C6 C14 C15 C3 -9.9(8)
C13 C14 C15 C18 -108.5(5)
C6 C14 C15 C18 102.2(6)
C18 C14 C15 C16 103.3(6)
C13 C14 C15 C16 -5.1(7)
C6 C14 C15 C16 -154.5(5)
C3 C15 C16 C17 55.8(6)
C18 C15 C16 C17 -88.1(6)
C14 C15 C16 C17 -156.4(5)
C15 C16 C17 C1 -57.2(7)
N1 C1 C17 C16 -172.4(5)
C2 C1 C17 C16 55.9(7)
C3 C15 C18 C14 109.9(6)
C16 C15 C18 C14 -110.6(5)
C13 C14 C18 C15 106.7(6)
C6 C14 C18 C15 -110.4(5)
C28 N2 C25 C26 -49.2(7)
C27 N2 C25 C26 76.0(7)
C28 N2 C25 C10 78.6(6)
C27 N2 C25 C10 -156.3(5)
C9 C10 C25 N2 53.8(6)
C11 C10 C25 N2 174.3(5)
C9 C10 C25 C26 -178.4(5)
C11 C10 C25 C26 -58.0(7)

loop_
_cod_related_entry_id
_cod_related_entry_database
_cod_related_entry_code
1 ChemSpider 21178623
